data_2233598
loop_
_publ_author_name
'Hosseinzadeh, Masoumeh'
'Mukhtar, Mat Ropi'
'Khalilzadeh, Mohammad Ali'
'Khaledi, Hamid'

_publ_section_title
;
 A triclinic polymorph of
 (<i>E</i>)-2-(1-hydroxy-3-phenylprop-2-en-1-ylidene)-4,5-dimethoxycyclopent-4-ene-1,3-dione
;
_journal_coeditor_code PV2504
_journal_issue 2
_journal_name_full 'Acta Crystallographica Section E'
_journal_page_first o453
_journal_paper_doi 10.1107/S1600536812001043
_journal_volume 68
_journal_year 2012
_chemical_formula_iupac 'C16 H14 O5'
_chemical_formula_moiety 'C16 H14 O5'
_chemical_formula_sum 'C16 H14 O5'
_chemical_formula_weight 286.27
_chemical_name_systematic
;
(<i>E</i>)-2-(1-hydroxy-3-phenylprop-2-en-1-ylidene)-
4,5-dimethoxycyclopent-4-ene-1,3-dione
;
_space_group_IT_number 2
_symmetry_cell_setting triclinic
_symmetry_space_group_name_Hall '-P 1'
_symmetry_space_group_name_H-M 'P -1'
_atom_sites_solution_hydrogens geom
_atom_sites_solution_primary direct
_atom_sites_solution_secondary difmap
_audit_creation_method SHELXL-97
_cell_angle_alpha 72.0700(10)
_cell_angle_beta 83.0880(10)
_cell_angle_gamma 77.7600(10)
_cell_formula_units_Z 2
_cell_length_a 5.4055(2)
_cell_length_b 11.2731(3)
_cell_length_c 11.6441(3)
_cell_measurement_reflns_used 2073
_cell_measurement_temperature 100(2)
_cell_measurement_theta_max 29.62
_cell_measurement_theta_min 2.25
_cell_volume 658.59(3)
_computing_cell_refinement 'SAINT (Bruker, 2007)'
_computing_data_collection 'APEX2 (Bruker, 2007)'
_computing_data_reduction 'SAINT (Bruker, 2007)'
_computing_molecular_graphics 'X-SEED (Barbour, 2001) and XP in SHELXTL (Sheldrick, 2008)'
_computing_publication_material 'SHELXL97 (Sheldrick, 2008) and publCIF (Westrip, 2010)'
_computing_structure_refinement 'SHELXL97 (Sheldrick, 2008)'
_computing_structure_solution 'SHELXS97 (Sheldrick, 2008)'
_diffrn_ambient_temperature 100(2)
_diffrn_measured_fraction_theta_full 0.963
_diffrn_measured_fraction_theta_max 0.963
_diffrn_measurement_device_type 'Bruker APEXII CCD'
_diffrn_measurement_method '\f and \w scans'
_diffrn_radiation_monochromator graphite
_diffrn_radiation_source 'fine-focus sealed tube'
_diffrn_radiation_type MoK\a
_diffrn_radiation_wavelength 0.71073
_diffrn_reflns_av_R_equivalents 0.0098
_diffrn_reflns_av_sigmaI/netI 0.0191
_diffrn_reflns_limit_h_max 4
_diffrn_reflns_limit_h_min -6
_diffrn_reflns_limit_k_max 13
_diffrn_reflns_limit_k_min -13
_diffrn_reflns_limit_l_max 13
_diffrn_reflns_limit_l_min -13
_diffrn_reflns_number 3340
_diffrn_reflns_theta_full 25.25
_diffrn_reflns_theta_max 25.25
_diffrn_reflns_theta_min 2.25
_exptl_absorpt_coefficient_mu 0.108
_exptl_absorpt_correction_T_max 0.9882
_exptl_absorpt_correction_T_min 0.9725
_exptl_absorpt_correction_type multi-scan
_exptl_absorpt_process_details '(SADABS; Sheldrick, 1996)'
_exptl_crystal_colour orange
_exptl_crystal_density_diffrn 1.444
_exptl_crystal_density_method 'not measured'
_exptl_crystal_description Block
_exptl_crystal_F_000 300
_exptl_crystal_size_max 0.26
_exptl_crystal_size_mid 0.19
_exptl_crystal_size_min 0.11
_refine_diff_density_max 0.179
_refine_diff_density_min -0.254
_refine_ls_extinction_method none
_refine_ls_goodness_of_fit_ref 1.065
_refine_ls_hydrogen_treatment mixed
_refine_ls_matrix_type full
_refine_ls_number_parameters 195
_refine_ls_number_reflns 2300
_refine_ls_number_restraints 0
_refine_ls_restrained_S_all 1.065
_refine_ls_R_factor_all 0.0406
_refine_ls_R_factor_gt 0.0356
_refine_ls_shift/su_max 0.000
_refine_ls_shift/su_mean 0.000
_refine_ls_structure_factor_coef Fsqd
_refine_ls_weighting_details 'calc w=1/[\s^2^(Fo^2^)+(0.0544P)^2^+0.2122P] where P=(Fo^2^+2Fc^2^)/3'
_refine_ls_weighting_scheme calc
_refine_ls_wR_factor_gt 0.0936
_refine_ls_wR_factor_ref 0.0977
_reflns_number_gt 2041
_reflns_number_total 2300
_reflns_threshold_expression I>2sigma(I)
_cod_data_source_file pv2504.cif
_cod_data_source_block I
_cod_database_code 2233598
_cod_database_fobs_code 2233598

loop_
_symmetry_equiv_pos_as_xyz
'x, y, z'
'-x, -y, -z'

loop_
_atom_site_type_symbol
_atom_site_label
_atom_site_fract_x
_atom_site_fract_y
_atom_site_fract_z
_atom_site_U_iso_or_equiv
_atom_site_adp_type
_atom_site_calc_flag
_atom_site_refinement_flags
_atom_site_occupancy
_atom_site_symmetry_multiplicity
O O1 0.17619(19) 0.04462(10) 0.41452(9) 0.0200(3) Uani d . 1 1
H H1 0.223(3) -0.0369(18) 0.4540(17) 0.030 Uiso d . 1 1
O O2 0.46326(19) -0.18778(9) 0.47978(9) 0.0197(2) Uani d . 1 1
O O3 0.9457(2) -0.32456(9) 0.43272(9) 0.0213(3) Uani d . 1 1
O O4 1.21886(19) -0.14869(9) 0.22747(9) 0.0204(3) Uani d . 1 1
O O5 0.84852(19) 0.09819(9) 0.16019(9) 0.0203(3) Uani d . 1 1
C C1 0.0432(3) 0.42536(13) 0.20660(13) 0.0175(3) Uani d . 1 1
C C2 0.2093(3) 0.48875(14) 0.11858(13) 0.0204(3) Uani d . 1 1
H H2 0.3715 0.4439 0.1005 0.024 Uiso calc R 1 1
C C3 0.1391(3) 0.61581(14) 0.05797(13) 0.0217(3) Uani d . 1 1
H H3 0.2530 0.6575 -0.0018 0.026 Uiso calc R 1 1
C C4 -0.0961(3) 0.68287(14) 0.08356(14) 0.0231(3) Uani d . 1 1
H H4 -0.1438 0.7702 0.0412 0.028 Uiso calc R 1 1
C C5 -0.2616(3) 0.62210(14) 0.17131(15) 0.0251(4) Uani d . 1 1
H H5 -0.4224 0.6680 0.1897 0.030 Uiso calc R 1 1
C C6 -0.1921(3) 0.49427(14) 0.23222(14) 0.0215(3) Uani d . 1 1
H H6 -0.3065 0.4532 0.2922 0.026 Uiso calc R 1 1
C C7 0.1065(3) 0.29054(13) 0.27304(13) 0.0182(3) Uani d . 1 1
H H7 -0.0179 0.2566 0.3317 0.022 Uiso calc R 1 1
C C8 0.3218(3) 0.20994(13) 0.25971(12) 0.0173(3) Uani d . 1 1
H H8 0.4496 0.2399 0.2009 0.021 Uiso calc R 1 1
C C9 0.3647(3) 0.07895(13) 0.33234(12) 0.0165(3) Uani d . 1 1
C C10 0.5791(3) -0.00870(13) 0.32366(12) 0.0165(3) Uani d . 1 1
C C11 0.6157(3) -0.13911(13) 0.40132(12) 0.0163(3) Uani d . 1 1
C C12 0.8704(3) -0.20369(13) 0.36824(13) 0.0173(3) Uani d . 1 1
C C13 0.9804(3) -0.12165(13) 0.27535(12) 0.0165(3) Uani d . 1 1
C C14 0.8051(3) 0.00484(13) 0.24166(12) 0.0159(3) Uani d . 1 1
C C15 1.1901(3) -0.39160(13) 0.39974(14) 0.0216(3) Uani d . 1 1
H H15A 1.1943 -0.3912 0.3152 0.032 Uiso calc R 1 1
H H15B 1.2173 -0.4794 0.4520 0.032 Uiso calc R 1 1
H H15C 1.3240 -0.3496 0.4097 0.032 Uiso calc R 1 1
C C16 1.2894(3) -0.07311(14) 0.10899(13) 0.0235(3) Uani d . 1 1
H H16A 1.1761 -0.0760 0.0506 0.035 Uiso calc R 1 1
H H16B 1.4646 -0.1066 0.0861 0.035 Uiso calc R 1 1
H H16C 1.2757 0.0148 0.1094 0.035 Uiso calc R 1 1

loop_
_atom_site_aniso_label
_atom_site_aniso_U_11
_atom_site_aniso_U_22
_atom_site_aniso_U_33
_atom_site_aniso_U_12
_atom_site_aniso_U_13
_atom_site_aniso_U_23
O1 0.0194(6) 0.0182(5) 0.0188(5) -0.0031(4) 0.0024(4) -0.0018(4)
O2 0.0221(6) 0.0194(5) 0.0170(5) -0.0070(4) 0.0012(4) -0.0029(4)
O3 0.0243(6) 0.0130(5) 0.0212(5) -0.0004(4) 0.0015(4) -0.0005(4)
O4 0.0181(6) 0.0179(5) 0.0188(5) -0.0011(4) 0.0028(4) 0.0010(4)
O5 0.0219(6) 0.0161(5) 0.0187(5) -0.0027(4) 0.0019(4) -0.0007(4)
C1 0.0187(8) 0.0187(7) 0.0162(7) -0.0039(6) -0.0020(6) -0.0059(6)
C2 0.0188(8) 0.0199(7) 0.0209(7) -0.0007(6) 0.0015(6) -0.0065(6)
C3 0.0226(8) 0.0202(7) 0.0207(8) -0.0056(6) 0.0028(6) -0.0041(6)
C4 0.0235(8) 0.0163(7) 0.0258(8) -0.0011(6) -0.0030(6) -0.0020(6)
C5 0.0177(8) 0.0214(8) 0.0323(9) 0.0011(6) -0.0001(6) -0.0059(7)
C6 0.0181(8) 0.0205(7) 0.0236(8) -0.0042(6) 0.0023(6) -0.0040(6)
C7 0.0195(8) 0.0194(7) 0.0162(7) -0.0051(6) -0.0010(6) -0.0048(6)
C8 0.0183(7) 0.0174(7) 0.0155(7) -0.0039(6) -0.0009(6) -0.0035(6)
C9 0.0188(8) 0.0185(7) 0.0135(7) -0.0059(6) -0.0001(6) -0.0049(6)
C10 0.0202(8) 0.0154(7) 0.0139(7) -0.0045(6) -0.0010(6) -0.0034(6)
C11 0.0201(7) 0.0178(7) 0.0133(7) -0.0063(6) -0.0010(6) -0.0058(6)
C12 0.0220(8) 0.0131(7) 0.0163(7) -0.0030(6) -0.0028(6) -0.0032(6)
C13 0.0175(7) 0.0162(7) 0.0157(7) -0.0023(6) -0.0012(6) -0.0052(6)
C14 0.0184(7) 0.0151(7) 0.0146(7) -0.0037(5) -0.0026(5) -0.0042(6)
C15 0.0201(8) 0.0153(7) 0.0256(8) -0.0011(6) 0.0012(6) -0.0029(6)
C16 0.0217(8) 0.0226(8) 0.0182(8) 0.0001(6) 0.0054(6) 0.0005(6)

loop_
_atom_type_symbol
_atom_type_description
_atom_type_scat_dispersion_real
_atom_type_scat_dispersion_imag
_atom_type_scat_source
C C 0.0033 0.0016 'International Tables Vol C Tables 4.2.6.8 and 6.1.1.4'
H H 0.0000 0.0000 'International Tables Vol C Tables 4.2.6.8 and 6.1.1.4'
O O 0.0106 0.0060 'International Tables Vol C Tables 4.2.6.8 and 6.1.1.4'

loop_
_geom_angle_atom_site_label_1
_geom_angle_atom_site_label_2
_geom_angle_atom_site_label_3
_geom_angle
C9 O1 H1 107.7(12)
C12 O3 C15 118.30(11)
C13 O4 C16 119.37(11)
C6 C1 C2 118.33(13)
C6 C1 C7 118.69(13)
C2 C1 C7 122.98(13)
C3 C2 C1 120.58(14)
C3 C2 H2 119.7
C1 C2 H2 119.7
C2 C3 C4 120.50(14)
C2 C3 H3 119.8
C4 C3 H3 119.8
C3 C4 C5 119.72(14)
C3 C4 H4 120.1
C5 C4 H4 120.1
C4 C5 C6 119.99(14)
C4 C5 H5 120.0
C6 C5 H5 120.0
C5 C6 C1 120.88(13)
C5 C6 H6 119.6
C1 C6 H6 119.6
C8 C7 C1 126.79(13)
C8 C7 H7 116.6
C1 C7 H7 116.6
C7 C8 C9 121.76(13)
C7 C8 H8 119.1
C9 C8 H8 119.1
O1 C9 C10 119.60(13)
O1 C9 C8 115.38(12)
C10 C9 C8 125.01(13)
C9 C10 C11 122.86(13)
C9 C10 C14 129.76(13)
C11 C10 C14 107.39(12)
O2 C11 C10 126.61(13)
O2 C11 C12 125.92(13)
C10 C11 C12 107.47(12)
O3 C12 C13 133.61(13)
O3 C12 C11 117.03(12)
C13 C12 C11 109.35(12)
O4 C13 C12 124.39(13)
O4 C13 C14 125.90(12)
C12 C13 C14 109.54(12)
O5 C14 C10 128.48(13)
O5 C14 C13 125.30(13)
C10 C14 C13 106.22(11)
O3 C15 H15A 109.5
O3 C15 H15B 109.5
H15A C15 H15B 109.5
O3 C15 H15C 109.5
H15A C15 H15C 109.5
H15B C15 H15C 109.5
O4 C16 H16A 109.5
O4 C16 H16B 109.5
H16A C16 H16B 109.5
O4 C16 H16C 109.5
H16A C16 H16C 109.5
H16B C16 H16C 109.5

loop_
_geom_bond_atom_site_label_1
_geom_bond_atom_site_label_2
_geom_bond_distance
O1 C9 1.3447(17)
O1 H1 0.89(2)
O2 C11 1.2316(17)
O3 C12 1.3396(17)
O3 C15 1.4480(17)
O4 C13 1.3528(17)
O4 C16 1.4360(17)
O5 C14 1.2244(17)
C1 C6 1.394(2)
C1 C2 1.402(2)
C1 C7 1.465(2)
C2 C3 1.380(2)
C2 H2 0.9500
C3 C4 1.384(2)
C3 H3 0.9500
C4 C5 1.387(2)
C4 H4 0.9500
C5 C6 1.388(2)
C5 H5 0.9500
C6 H6 0.9500
C7 C8 1.342(2)
C7 H7 0.9500
C8 C9 1.443(2)
C8 H8 0.9500
C9 C10 1.370(2)
C10 C11 1.4558(19)
C10 C14 1.461(2)
C11 C12 1.481(2)
C12 C13 1.357(2)
C13 C14 1.5026(19)
C15 H15A 0.9800
C15 H15B 0.9800
C15 H15C 0.9800
C16 H16A 0.9800
C16 H16B 0.9800
C16 H16C 0.9800

loop_
_geom_hbond_atom_site_label_D
_geom_hbond_atom_site_label_H
_geom_hbond_atom_site_label_A
_geom_hbond_site_symmetry_A
_geom_hbond_distance_DH
_geom_hbond_distance_HA
_geom_hbond_distance_DA
_geom_hbond_angle_DHA
O1 H1 O2 . 0.89(2) 1.87(2) 2.6802(14) 150(2)
C8 H8 O5 . 0.95 2.49 3.1015(17) 122.4
C16 H16C O5 . 0.98 2.38 2.8600(18) 109.6
C15 H15B O3 2_746 0.98 2.49 3.3751(18) 150.8
C15 H15C O2 1_655 0.98 2.49 3.3789(18) 150.4
C16 H16A O5 2_755 0.98 2.56 3.4143(19) 145.1
C15 H15A Cg 1_645 0.98 2.71 3.5728(17) 147.0

loop_
_cod_related_entry_id
_cod_related_entry_database
_cod_related_entry_code
1 ChemSpider 10297676
